data_7243410
loop_
_publ_author_name
'Aryaeifar, Mahnaz'
'Amiri Rudbari, Hadi'
'Blacque, Olivier'
'Islam, Mohammad Khairul'
'Scopelliti, Rosario'
'Braun, Jason D.'
'Herbert, David E.'
'Bruno, Giuseppe'
'Janiak, Christoph'
'Enamullah, Mohammed'

_publ_section_title
;
 Schiff base ligands derived from
 1,2-bis(2&#x2032;-nitro-/amino-phenoxy)-3-R-benzene and
 2-hydroxy-1-naphthaldehyde and their Cu/Zn(ii) complexes: synthesis,
 characterization, X-ray structures and computational studies
;
_journal_issue 36
_journal_name_full CrystEngComm
_journal_page_first 6322
_journal_page_last 6339
_journal_paper_doi 10.1039/D1CE00829C
_journal_volume 23
_journal_year 2021
_chemical_formula_moiety 'C41 H28 N2 O5 Zn'
_chemical_formula_sum 'C41 H28 N2 O5 Zn'
_chemical_formula_weight 694.02
_space_group_crystal_system monoclinic
_space_group_IT_number 14
_space_group_name_Hall '-P 2yn'
_space_group_name_H-M_alt 'P 1 21/n 1'
_atom_sites_solution_hydrogens geom
_atom_sites_solution_primary dual
_audit_creation_date 2021-05-10
_audit_creation_method
;
Olex2 1.3
(compiled 2020.11.12 svn.r5f609507 for OlexSys, GUI svn.r6272)
;
_audit_update_record
;
2021-06-06 deposited with the CCDC.	2021-07-30 downloaded from the CCDC.
;
_cell_angle_alpha 90
_cell_angle_beta 92.4308(10)
_cell_angle_gamma 90
_cell_formula_units_Z 4
_cell_length_a 11.41009(12)
_cell_length_b 16.18167(18)
_cell_length_c 16.91043(19)
_cell_measurement_reflns_used 19931
_cell_measurement_temperature 160(1)
_cell_measurement_theta_max 78.1940
_cell_measurement_theta_min 3.7630
_cell_volume 3119.44(6)
_computing_cell_refinement 'CrysAlisPro 1.171.40.39a (Rigaku OD, 2019)'
_computing_data_collection 'CrysAlisPro 1.171.40.39a (Rigaku OD, 2019)'
_computing_data_reduction 'CrysAlisPro 1.171.40.39a (Rigaku OD, 2019)'
_computing_molecular_graphics 'Olex2 1.3 (Dolomanov et al., 2009)'
_computing_publication_material 'Olex2 1.3 (Dolomanov et al., 2009)'
_computing_structure_refinement 'SHELXL (Sheldrick, 2015b)'
_computing_structure_solution 'ShelXT (Sheldrick, 2015a)'
_diffrn_ambient_environment N~2~
_diffrn_ambient_temperature 160(1)
_diffrn_detector 'CCD plate'
_diffrn_detector_area_resol_mean 5.8140
_diffrn_detector_type 'Pilatus 200K'
_diffrn_measured_fraction_theta_full 1.000
_diffrn_measured_fraction_theta_max 0.999
_diffrn_measurement_details
;
List of Runs (angles in degrees, time in seconds):

  # Type    Start    End  Width  t~exp~   \w     \q     \k     \f   Frames
#--------------------------------------------------------------------------
  1  \w     30.00  98.00   0.50    0.25    --   51.70-125.00 -90.00  136
  2  \w    -66.00  18.00   0.50    0.25    --  -54.70  57.00  30.00  168
  3  \w   -130.00 -82.00   0.50    0.25    --  -54.70 -99.00 -90.00   96
  4  \w    -26.00  25.00   0.50    0.25    --  -54.70  19.00 -90.00  102
  5  \w   -124.00 -91.00   0.50    0.25    --  -54.70 -99.00 -60.00   66
  6  \w    -35.00  -9.00   0.50    0.75    --  -84.25  30.00-150.00   52
  7  \w     97.00 177.00   0.50    0.75    --  105.75  45.00-120.00  160
  8  \w     40.00  68.00   0.50    0.75    --  105.75 -61.00  60.00   56
  9  \w     39.00 101.00   0.50    0.75    --  105.75-111.00-150.00  124
 10  \w    100.00 167.00   0.50    0.75    --  105.75  30.00   0.00  134
 11  \w     34.00 102.00   0.50    0.75    --  105.75 -77.00  90.00  136
 12  \w     33.00  71.00   0.50    0.75    --  105.75 -77.00 120.00   76
 13  \w     97.00 125.00   0.50    0.75    --  105.75  15.00 -60.00   56
 14  \w    150.00 176.00   0.50    0.75    --  105.75  15.00 -60.00   52
 15  \w     36.00  61.00   0.50    0.75    --  105.75 -61.00  30.00   50
 16  \w     38.00  70.00   0.50    0.75    --  105.75 -61.00 120.00   64
 17  \w     37.00  94.00   0.50    0.75    --  105.75 -77.00 -90.00  114
 18  \w     92.00 176.00   0.50    0.75    --  105.75  61.00-150.00  168
 19  \w    100.00 129.00   0.50    0.75    --  105.75  45.00-180.00   58
 20  \w    134.00 167.00   0.50    0.75    --  105.75  45.00-180.00   66
 21  \w     36.00  83.00   0.50    0.75    --  105.75 -77.00  30.00   94
 22  \w    102.00 161.00   0.50    0.75    --  105.75 111.00  60.00  118
 23  \w     45.00  71.00   0.50    0.75    --  105.75 -61.00-150.00   52
 24  \w     42.00  71.00   0.50    0.75    --  105.75 -61.00 -90.00   58
 25  \w     35.00  60.00   0.50    0.75    --  105.75 -61.00-120.00   50
 26  \w     42.00  69.00   0.50    0.75    --  105.75 -61.00-180.00   54
;
_diffrn_measurement_device 'four-circle diffractometer'
_diffrn_measurement_device_type 'XtaLAB Synergy, Dualflex, Pilatus 200K'
_diffrn_measurement_method '\w scans'
_diffrn_orient_matrix_type 'CrysAlisPro convention (1999,Acta A55,543-557)'
_diffrn_orient_matrix_UB_11 0.0219468000
_diffrn_orient_matrix_UB_12 -0.0019042000
_diffrn_orient_matrix_UB_13 0.0905296000
_diffrn_orient_matrix_UB_21 0.1026565000
_diffrn_orient_matrix_UB_22 -0.0603832000
_diffrn_orient_matrix_UB_23 -0.0096643000
_diffrn_orient_matrix_UB_31 0.0849589000
_diffrn_orient_matrix_UB_32 0.0736260000
_diffrn_orient_matrix_UB_33 -0.0055296000
_diffrn_radiation_monochromator mirror
_diffrn_radiation_probe x-ray
_diffrn_radiation_type 'Cu K\a'
_diffrn_radiation_wavelength 1.54184
_diffrn_reflns_av_R_equivalents 0.0319
_diffrn_reflns_av_unetI/netI 0.0268
_diffrn_reflns_Laue_measured_fraction_full 1.000
_diffrn_reflns_Laue_measured_fraction_max 0.999
_diffrn_reflns_limit_h_max 14
_diffrn_reflns_limit_h_min -13
_diffrn_reflns_limit_k_max 20
_diffrn_reflns_limit_k_min -17
_diffrn_reflns_limit_l_max 21
_diffrn_reflns_limit_l_min -21
_diffrn_reflns_number 26326
_diffrn_reflns_point_group_measured_fraction_full 1.000
_diffrn_reflns_point_group_measured_fraction_max 0.999
_diffrn_reflns_theta_full 67.684
_diffrn_reflns_theta_max 74.500
_diffrn_reflns_theta_min 3.782
_diffrn_source 'micro-focus sealed X-ray tube'
_diffrn_source_type 'PhotonJet (Cu) X-ray Source'
_exptl_absorpt_coefficient_mu 1.521
_exptl_absorpt_correction_T_max 0.908
_exptl_absorpt_correction_T_min 0.838
_exptl_absorpt_correction_type analytical
_exptl_absorpt_process_details
;
CrysAlisPro 1.171.40.39a (Rigaku Oxford Diffraction, 2019)
Analytical numeric absorption correction using a multifaceted crystal
model based on expressions derived by R.C. Clark & J.S. Reid.
(Clark, R. C. & Reid, J. S. (1995). Acta Cryst. A51, 887-897)
Empirical absorption correction using spherical harmonics,
 implemented in SCALE3 ABSPACK scaling algorithm.
;
_exptl_crystal_colour orange
_exptl_crystal_density_diffrn 1.478
_exptl_crystal_description block
_exptl_crystal_F_000 1432
_exptl_crystal_size_max 0.15
_exptl_crystal_size_mid 0.11
_exptl_crystal_size_min 0.08
_refine_diff_density_max 0.348
_refine_diff_density_min -0.513
_refine_diff_density_rms 0.050
_refine_ls_extinction_method none
_refine_ls_goodness_of_fit_ref 1.022
_refine_ls_hydrogen_treatment constr
_refine_ls_matrix_type full
_refine_ls_number_parameters 443
_refine_ls_number_reflns 6372
_refine_ls_number_restraints 0
_refine_ls_restrained_S_all 1.022
_refine_ls_R_factor_all 0.0349
_refine_ls_R_factor_gt 0.0319
_refine_ls_shift/su_max 0.002
_refine_ls_shift/su_mean 0.000
_refine_ls_structure_factor_coef Fsqd
_refine_ls_weighting_details 'w=1/[\s^2^(Fo^2^)+(0.0360P)^2^+2.0776P] where P=(Fo^2^+2Fc^2^)/3'
_refine_ls_weighting_scheme calc
_refine_ls_wR_factor_gt 0.0805
_refine_ls_wR_factor_ref 0.0823
_reflns_Friedel_coverage 0.000
_reflns_number_gt 5827
_reflns_number_total 6372
_reflns_threshold_expression 'I > 2\s(I)'
_cod_data_source_file d1ce00829c2.cif
_cod_data_source_block hadi3004new
_cod_depositor_comments 'Adding full bibliography for 7243407--7243413.cif.'
_cod_original_cell_volume 3119.43(6)
_cod_database_code 7243410
_shelx_shelxl_version_number 2018/3
_shelx_space_group_comment
;
The symmetry employed for this shelxl refinement is uniquely defined
by the following loop, which should always be used as a source of
symmetry information in preference to the above space-group names.
They are only intended as comments.
;
_shelx_estimated_absorpt_t_max 0.888
_shelx_estimated_absorpt_t_min 0.804
_olex2_refinement_description
;
1. Fixed Uiso
 At 1.2 times of:
  All C(H) groups
 At 1.5 times of:
  All C(H,H,H) groups
2.a Aromatic/amide H refined with riding coordinates:
 C2(H2), C3(H3), C5(H5), C6(H6), C7(H7), C8(H8), C11(H11), C13(H13), C14(H14),
 C15(H15), C16(H16), C20(H20), C21(H21), C22(H22), C25(H25), C26(H26), C27(H27),
  C28(H28), C30(H30), C33(H33), C34(H34), C35(H35), C36(H36), C38(H38), C39(H39)
2.b Idealised Me refined as rotating group:
 C41(H41A,H41B,H41C)
;

loop_
_space_group_symop_operation_xyz
'x, y, z'
'-x+1/2, y+1/2, -z+1/2'
'-x, -y, -z'
'x-1/2, -y-1/2, z-1/2'

loop_
_atom_site_label
_atom_site_type_symbol
_atom_site_fract_x
_atom_site_fract_y
_atom_site_fract_z
_atom_site_U_iso_or_equiv
_atom_site_adp_type
_atom_site_occupancy
_atom_site_site_symmetry_order
_atom_site_calc_flag
_atom_site_refinement_flags_posn
_atom_site_refinement_flags_adp
_atom_site_refinement_flags_occupancy
_atom_site_disorder_assembly
_atom_site_disorder_group
C1 C 0.61269(14) 0.62857(10) 0.51219(9) 0.0225(3) Uani 1 1 d . . . . .
C2 C 0.52857(14) 0.59199(11) 0.45735(10) 0.0257(3) Uani 1 1 d . . . . .
H2 H 0.448098 0.606165 0.460436 0.031 Uiso 1 1 calc R U . . .
C3 C 0.56074(15) 0.53790(11) 0.40140(10) 0.0270(3) Uani 1 1 d . . . . .
H3 H 0.502025 0.513552 0.367369 0.032 Uiso 1 1 calc R U . . .
C4 C 0.68063(14) 0.51644(10) 0.39214(9) 0.0235(3) Uani 1 1 d . . . . .
C5 C 0.71092(16) 0.45533(11) 0.33702(10) 0.0292(4) Uani 1 1 d . . . . .
H5 H 0.650562 0.428293 0.306468 0.035 Uiso 1 1 calc R U . . .
C6 C 0.82543(16) 0.43424(11) 0.32667(10) 0.0295(4) Uani 1 1 d . . . . .
H6 H 0.844583 0.391994 0.290402 0.035 Uiso 1 1 calc R U . . .
C7 C 0.91381(15) 0.47602(11) 0.37048(10) 0.0274(4) Uani 1 1 d . . . . .
H7 H 0.993702 0.463507 0.362169 0.033 Uiso 1 1 calc R U . . .
C8 C 0.88659(14) 0.53503(11) 0.42549(10) 0.0245(3) Uani 1 1 d . . . . .
H8 H 0.948351 0.562443 0.454355 0.029 Uiso 1 1 calc R U . . .
C9 C 0.76894(14) 0.55590(10) 0.44011(9) 0.0206(3) Uani 1 1 d . . . . .
C10 C 0.73435(14) 0.61275(10) 0.50229(9) 0.0211(3) Uani 1 1 d . . . . .
C11 C 0.82327(14) 0.65195(10) 0.54980(9) 0.0213(3) Uani 1 1 d . . . . .
H11 H 0.901010 0.645735 0.532689 0.026 Uiso 1 1 calc R U . . .
C12 C 0.91407(13) 0.73462(10) 0.64764(9) 0.0214(3) Uani 1 1 d . . . . .
C13 C 1.00737(15) 0.76244(11) 0.60373(10) 0.0278(4) Uani 1 1 d . . . . .
H13 H 1.005070 0.755124 0.547944 0.033 Uiso 1 1 calc R U . . .
C14 C 1.10332(16) 0.80067(12) 0.64125(12) 0.0324(4) Uani 1 1 d . . . . .
H14 H 1.166861 0.818476 0.610960 0.039 Uiso 1 1 calc R U . . .
C15 C 1.10752(15) 0.81317(12) 0.72227(12) 0.0324(4) Uani 1 1 d . . . . .
H15 H 1.173580 0.839508 0.747357 0.039 Uiso 1 1 calc R U . . .
C16 C 1.01530(14) 0.78723(11) 0.76664(10) 0.0276(4) Uani 1 1 d . . . . .
H16 H 1.017572 0.795400 0.822320 0.033 Uiso 1 1 calc R U . . .
C17 C 0.91993(13) 0.74932(10) 0.72906(9) 0.0214(3) Uani 1 1 d . . . . .
C18 C 0.79358(13) 0.77084(10) 0.83392(9) 0.0213(3) Uani 1 1 d . . . . .
C19 C 0.80903(14) 0.73968(11) 0.91064(10) 0.0238(3) Uani 1 1 d . . . . .
C20 C 0.76657(15) 0.78512(11) 0.97326(10) 0.0271(3) Uani 1 1 d . . . . .
H20 H 0.774586 0.764368 1.025766 0.032 Uiso 1 1 calc R U . . .
C21 C 0.71277(14) 0.86046(12) 0.95885(10) 0.0279(4) Uani 1 1 d . . . . .
H21 H 0.682955 0.890454 1.001902 0.033 Uiso 1 1 calc R U . . .
C22 C 0.70114(14) 0.89338(11) 0.88342(10) 0.0266(3) Uani 1 1 d . . . . .
H22 H 0.665849 0.945928 0.874544 0.032 Uiso 1 1 calc R U . . .
C23 C 0.74264(13) 0.84733(10) 0.82078(9) 0.0217(3) Uani 1 1 d . . . . .
C24 C 0.62950(13) 0.90774(10) 0.71743(9) 0.0217(3) Uani 1 1 d . . . . .
C25 C 0.61931(15) 0.99082(11) 0.69924(10) 0.0263(3) Uani 1 1 d . . . . .
H25 H 0.685521 1.026304 0.704482 0.032 Uiso 1 1 calc R U . . .
C26 C 0.51048(16) 1.02167(11) 0.67312(10) 0.0286(4) Uani 1 1 d . . . . .
H26 H 0.502308 1.078391 0.659472 0.034 Uiso 1 1 calc R U . . .
C27 C 0.41419(15) 0.96961(11) 0.66707(10) 0.0282(4) Uani 1 1 d . . . . .
H27 H 0.339734 0.991138 0.650378 0.034 Uiso 1 1 calc R U . . .
C28 C 0.42547(14) 0.88645(11) 0.68513(9) 0.0246(3) Uani 1 1 d . . . . .
H28 H 0.358823 0.851320 0.680468 0.030 Uiso 1 1 calc R U . . .
C29 C 0.53392(13) 0.85394(10) 0.71010(9) 0.0205(3) Uani 1 1 d . . . . .
C30 C 0.48175(13) 0.73895(10) 0.78163(9) 0.0212(3) Uani 1 1 d . . . . .
H30 H 0.428300 0.777238 0.802802 0.025 Uiso 1 1 calc R U . . .
C31 C 0.47668(14) 0.65731(10) 0.81254(9) 0.0218(3) Uani 1 1 d . . . . .
C32 C 0.39081(14) 0.64058(11) 0.87256(9) 0.0245(3) Uani 1 1 d . . . . .
C33 C 0.30121(17) 0.69602(12) 0.89289(12) 0.0336(4) Uani 1 1 d . . . . .
H33 H 0.294146 0.747568 0.866218 0.040 Uiso 1 1 calc R U . . .
C34 C 0.22364(19) 0.67683(13) 0.95076(13) 0.0395(5) Uani 1 1 d . . . . .
H34 H 0.163903 0.715199 0.962712 0.047 Uiso 1 1 calc R U . . .
C35 C 0.23138(17) 0.60231(13) 0.99190(11) 0.0369(4) Uani 1 1 d . . . . .
H35 H 0.179310 0.590567 1.032805 0.044 Uiso 1 1 calc R U . . .
C36 C 0.31505(16) 0.54642(13) 0.97243(11) 0.0333(4) Uani 1 1 d . . . . .
H36 H 0.320360 0.495200 0.999810 0.040 Uiso 1 1 calc R U . . .
C37 C 0.39411(15) 0.56347(11) 0.91210(10) 0.0269(3) Uani 1 1 d . . . . .
C38 C 0.47658(16) 0.50286(12) 0.88968(12) 0.0326(4) Uani 1 1 d . . . . .
H38 H 0.479469 0.451514 0.916937 0.039 Uiso 1 1 calc R U . . .
C39 C 0.55108(15) 0.51592(11) 0.83081(11) 0.0310(4) Uani 1 1 d . . . . .
H39 H 0.602285 0.472784 0.816122 0.037 Uiso 1 1 calc R U . . .
C40 C 0.55428(14) 0.59362(10) 0.79011(10) 0.0228(3) Uani 1 1 d . . . . .
C41 C 0.89480(18) 0.63735(13) 0.99464(11) 0.0360(4) Uani 1 1 d . . . . .
H41A H 0.940813 0.586383 0.991716 0.054 Uiso 1 1 calc R U . . .
H41B H 0.822496 0.626265 1.022061 0.054 Uiso 1 1 calc R U . . .
H41C H 0.940838 0.679436 1.023769 0.054 Uiso 1 1 calc R U . . .
N1 N 0.81213(11) 0.69571(8) 0.61434(8) 0.0210(3) Uani 1 1 d . . . . .
N2 N 0.54980(11) 0.76867(8) 0.72810(8) 0.0209(3) Uani 1 1 d . . . . .
O1 O 0.57331(10) 0.67558(8) 0.56697(7) 0.0282(3) Uani 1 1 d . . . . .
O2 O 0.82437(9) 0.72216(7) 0.77004(6) 0.0221(2) Uani 1 1 d . . . . .
O3 O 0.73805(9) 0.87542(7) 0.74327(7) 0.0241(2) Uani 1 1 d . . . . .
O4 O 0.62900(10) 0.59984(7) 0.73507(7) 0.0272(3) Uani 1 1 d . . . . .
O5 O 0.86604(12) 0.66646(8) 0.91645(7) 0.0334(3) Uani 1 1 d . . . . .
Zn1 Zn 0.65828(2) 0.69536(2) 0.66918(2) 0.02294(7) Uani 1 1 d . . . . .

loop_
_atom_site_aniso_label
_atom_site_aniso_U_11
_atom_site_aniso_U_22
_atom_site_aniso_U_33
_atom_site_aniso_U_23
_atom_site_aniso_U_13
_atom_site_aniso_U_12
C1 0.0229(7) 0.0255(8) 0.0191(7) 0.0023(6) 0.0009(6) 0.0005(6)
C2 0.0210(7) 0.0287(8) 0.0271(8) 0.0028(7) -0.0020(6) 0.0011(6)
C3 0.0253(8) 0.0296(8) 0.0254(8) 0.0009(7) -0.0058(6) -0.0039(7)
C4 0.0268(8) 0.0244(8) 0.0190(7) 0.0013(6) -0.0014(6) -0.0024(6)
C5 0.0339(9) 0.0295(9) 0.0237(8) -0.0055(7) -0.0033(7) -0.0051(7)
C6 0.0375(9) 0.0274(9) 0.0239(8) -0.0065(7) 0.0049(7) -0.0017(7)
C7 0.0267(8) 0.0313(9) 0.0248(8) -0.0024(7) 0.0070(7) -0.0013(7)
C8 0.0244(8) 0.0277(8) 0.0217(8) -0.0030(6) 0.0031(6) -0.0041(6)
C9 0.0240(7) 0.0217(7) 0.0161(7) 0.0018(6) 0.0016(6) -0.0019(6)
C10 0.0216(7) 0.0239(8) 0.0178(7) 0.0008(6) 0.0014(6) -0.0009(6)
C11 0.0195(7) 0.0245(8) 0.0203(7) -0.0006(6) 0.0045(6) -0.0004(6)
C12 0.0184(7) 0.0235(8) 0.0224(7) -0.0041(6) 0.0028(6) 0.0006(6)
C13 0.0271(8) 0.0317(9) 0.0252(8) -0.0079(7) 0.0094(7) -0.0037(7)
C14 0.0244(8) 0.0370(10) 0.0368(10) -0.0103(8) 0.0131(7) -0.0072(7)
C15 0.0193(8) 0.0405(10) 0.0376(10) -0.0127(8) 0.0034(7) -0.0043(7)
C16 0.0209(8) 0.0372(9) 0.0247(8) -0.0097(7) 0.0015(6) 0.0010(7)
C17 0.0168(7) 0.0256(8) 0.0220(7) -0.0030(6) 0.0047(6) 0.0025(6)
C18 0.0166(7) 0.0292(8) 0.0184(7) -0.0054(6) 0.0035(6) -0.0015(6)
C19 0.0212(7) 0.0277(8) 0.0227(8) 0.0000(6) 0.0036(6) 0.0006(6)
C20 0.0265(8) 0.0362(9) 0.0188(8) -0.0025(7) 0.0052(6) -0.0040(7)
C21 0.0223(8) 0.0362(9) 0.0256(8) -0.0104(7) 0.0062(6) -0.0009(7)
C22 0.0208(7) 0.0300(8) 0.0289(8) -0.0067(7) 0.0015(6) -0.0004(6)
C23 0.0144(7) 0.0305(8) 0.0202(7) -0.0016(6) 0.0004(5) -0.0026(6)
C24 0.0178(7) 0.0283(8) 0.0191(7) 0.0005(6) 0.0026(6) 0.0010(6)
C25 0.0264(8) 0.0283(8) 0.0245(8) 0.0023(7) 0.0055(6) -0.0035(7)
C26 0.0342(9) 0.0266(8) 0.0253(8) 0.0057(7) 0.0041(7) 0.0035(7)
C27 0.0264(8) 0.0348(9) 0.0233(8) 0.0035(7) -0.0006(6) 0.0066(7)
C28 0.0199(7) 0.0328(9) 0.0212(7) -0.0004(6) 0.0005(6) -0.0017(6)
C29 0.0202(7) 0.0245(8) 0.0171(7) -0.0008(6) 0.0032(6) 0.0002(6)
C30 0.0185(7) 0.0254(8) 0.0198(7) -0.0036(6) 0.0023(6) -0.0010(6)
C31 0.0207(7) 0.0255(8) 0.0192(7) -0.0021(6) 0.0012(6) -0.0039(6)
C32 0.0249(8) 0.0284(8) 0.0201(7) -0.0025(6) 0.0021(6) -0.0064(7)
C33 0.0381(10) 0.0276(9) 0.0363(10) -0.0013(7) 0.0159(8) -0.0034(7)
C34 0.0414(11) 0.0358(10) 0.0430(11) -0.0101(9) 0.0219(9) -0.0068(8)
C35 0.0380(10) 0.0473(11) 0.0262(9) -0.0031(8) 0.0118(8) -0.0166(9)
C36 0.0317(9) 0.0413(10) 0.0268(9) 0.0073(8) -0.0009(7) -0.0134(8)
C37 0.0250(8) 0.0326(9) 0.0229(8) 0.0029(7) -0.0024(6) -0.0079(7)
C38 0.0290(9) 0.0302(9) 0.0382(10) 0.0112(8) -0.0026(7) -0.0046(7)
C39 0.0256(8) 0.0275(9) 0.0397(10) 0.0043(7) 0.0009(7) 0.0008(7)
C40 0.0194(7) 0.0259(8) 0.0231(8) -0.0009(6) -0.0007(6) -0.0031(6)
C41 0.0418(10) 0.0393(10) 0.0271(9) 0.0105(8) 0.0045(8) 0.0084(8)
N1 0.0191(6) 0.0257(7) 0.0183(6) -0.0027(5) 0.0026(5) -0.0006(5)
N2 0.0191(6) 0.0237(7) 0.0199(6) -0.0018(5) 0.0016(5) -0.0013(5)
O1 0.0223(6) 0.0378(7) 0.0246(6) -0.0049(5) 0.0027(5) 0.0043(5)
O2 0.0193(5) 0.0295(6) 0.0179(5) -0.0046(4) 0.0042(4) -0.0011(4)
O3 0.0170(5) 0.0323(6) 0.0230(6) 0.0026(5) 0.0027(4) 0.0006(4)
O4 0.0243(6) 0.0268(6) 0.0310(6) -0.0003(5) 0.0069(5) 0.0020(5)
O5 0.0458(7) 0.0318(7) 0.0227(6) 0.0024(5) 0.0037(5) 0.0120(6)
Zn1 0.02021(12) 0.02748(13) 0.02158(12) -0.00216(8) 0.00607(8) 0.00058(8)

loop_
_atom_type_symbol
_atom_type_description
_atom_type_scat_dispersion_real
_atom_type_scat_dispersion_imag
_atom_type_scat_source
C C 0.0181 0.0091 'International Tables Vol C Tables 4.2.6.8 and 6.1.1.4'
H H 0.0000 0.0000 'International Tables Vol C Tables 4.2.6.8 and 6.1.1.4'
N N 0.0311 0.0180 'International Tables Vol C Tables 4.2.6.8 and 6.1.1.4'
O O 0.0492 0.0322 'International Tables Vol C Tables 4.2.6.8 and 6.1.1.4'
Zn Zn -1.5491 0.6778 'International Tables Vol C Tables 4.2.6.8 and 6.1.1.4'

loop_
_exptl_crystal_face_index_h
_exptl_crystal_face_index_k
_exptl_crystal_face_index_l
_exptl_crystal_face_perp_dist
1 0 1 0.0378
-1 0 -1 0.0408
1 0 -1 0.0390
-4 2 5 0.0445
0 1 0 0.0743
0 -1 0 0.0717
-1 1 -1 0.0380
-2 -5 2 0.0706
-2 1 5 0.0431
1 1 -5 0.0476
-1 -2 -1 0.0608
1 1 1 0.0551

loop_
_geom_angle_atom_site_label_1
_geom_angle_atom_site_label_2
_geom_angle_atom_site_label_3
_geom_angle
_geom_angle_site_symmetry_1
_geom_angle_site_symmetry_3
_geom_angle_publ_flag
C10 C1 C2 118.52(15) . . ?
O1 C1 C2 117.55(14) . . ?
O1 C1 C10 123.92(15) . . ?
C1 C2 H2 119.1 . . ?
C3 C2 C1 121.74(15) . . ?
C3 C2 H2 119.1 . . ?
C2 C3 H3 119.2 . . ?
C2 C3 C4 121.66(15) . . ?
C4 C3 H3 119.2 . . ?
C5 C4 C3 120.38(15) . . ?
C5 C4 C9 120.34(15) . . ?
C9 C4 C3 119.27(15) . . ?
C4 C5 H5 119.3 . . ?
C6 C5 C4 121.39(16) . . ?
C6 C5 H5 119.3 . . ?
C5 C6 H6 120.6 . . ?
C5 C6 C7 118.81(16) . . ?
C7 C6 H6 120.6 . . ?
C6 C7 H7 119.5 . . ?
C8 C7 C6 120.94(16) . . ?
C8 C7 H7 119.5 . . ?
C7 C8 H8 119.1 . . ?
C7 C8 C9 121.72(15) . . ?
C9 C8 H8 119.1 . . ?
C4 C9 C10 119.15(14) . . ?
C8 C9 C4 116.64(14) . . ?
C8 C9 C10 124.18(14) . . ?
C1 C10 C9 119.32(14) . . ?
C11 C10 C1 121.96(14) . . ?
C11 C10 C9 118.70(14) . . ?
C10 C11 H11 115.8 . . ?
N1 C11 C10 128.40(14) . . ?
N1 C11 H11 115.8 . . ?
C13 C12 N1 124.22(14) . . ?
C17 C12 C13 117.60(15) . . ?
C17 C12 N1 118.13(14) . . ?
C12 C13 H13 119.8 . . ?
C14 C13 C12 120.30(16) . . ?
C14 C13 H13 119.8 . . ?
C13 C14 H14 119.6 . . ?
C15 C14 C13 120.77(16) . . ?
C15 C14 H14 119.6 . . ?
C14 C15 H15 120.1 . . ?
C16 C15 C14 119.83(16) . . ?
C16 C15 H15 120.1 . . ?
C15 C16 H16 120.4 . . ?
C17 C16 C15 119.21(16) . . ?
C17 C16 H16 120.4 . . ?
C16 C17 C12 122.25(15) . . ?
C16 C17 O2 122.10(14) . . ?
O2 C17 C12 115.64(14) . . ?
C23 C18 C19 120.58(14) . . ?
C23 C18 O2 119.99(14) . . ?
O2 C18 C19 119.35(15) . . ?
C20 C19 C18 118.79(16) . . ?
O5 C19 C18 115.15(14) . . ?
O5 C19 C20 126.06(15) . . ?
C19 C20 H20 120.1 . . ?
C21 C20 C19 119.85(16) . . ?
C21 C20 H20 120.1 . . ?
C20 C21 H21 119.1 . . ?
C20 C21 C22 121.80(15) . . ?
C22 C21 H21 119.1 . . ?
C21 C22 H22 120.9 . . ?
C21 C22 C23 118.17(16) . . ?
C23 C22 H22 120.9 . . ?
C18 C23 C22 120.73(15) . . ?
C18 C23 O3 116.40(14) . . ?
O3 C23 C22 122.86(15) . . ?
C25 C24 C29 121.88(15) . . ?
C25 C24 O3 119.90(15) . . ?
C29 C24 O3 118.21(14) . . ?
C24 C25 H25 120.5 . . ?
C24 C25 C26 118.97(16) . . ?
C26 C25 H25 120.5 . . ?
C25 C26 H26 120.0 . . ?
C27 C26 C25 119.95(16) . . ?
C27 C26 H26 120.0 . . ?
C26 C27 H27 119.7 . . ?
C28 C27 C26 120.59(16) . . ?
C28 C27 H27 119.7 . . ?
C27 C28 H28 119.8 . . ?
C27 C28 C29 120.44(16) . . ?
C29 C28 H28 119.8 . . ?
C24 C29 N2 119.58(14) . . ?
C28 C29 C24 118.14(15) . . ?
C28 C29 N2 122.29(14) . . ?
C31 C30 H30 115.5 . . ?
N2 C30 H30 115.5 . . ?
N2 C30 C31 129.03(15) . . ?
C30 C31 C32 117.69(15) . . ?
C40 C31 C30 122.68(14) . . ?
C40 C31 C32 119.56(15) . . ?
C33 C32 C31 124.26(16) . . ?
C33 C32 C37 116.72(15) . . ?
C37 C32 C31 119.01(16) . . ?
C32 C33 H33 119.3 . . ?
C34 C33 C32 121.40(18) . . ?
C34 C33 H33 119.3 . . ?
C33 C34 H34 119.4 . . ?
C33 C34 C35 121.26(19) . . ?
C35 C34 H34 119.4 . . ?
C34 C35 H35 120.6 . . ?
C36 C35 C34 118.90(17) . . ?
C36 C35 H35 120.6 . . ?
C35 C36 H36 119.4 . . ?
C35 C36 C37 121.16(18) . . ?
C37 C36 H36 119.4 . . ?
C32 C37 C36 120.45(17) . . ?
C32 C37 C38 119.13(16) . . ?
C36 C37 C38 120.41(17) . . ?
C37 C38 H38 118.9 . . ?
C39 C38 C37 122.15(17) . . ?
C39 C38 H38 118.9 . . ?
C38 C39 H39 119.3 . . ?
C38 C39 C40 121.30(17) . . ?
C40 C39 H39 119.3 . . ?
C31 C40 C39 118.61(15) . . ?
O4 C40 C31 124.98(15) . . ?
O4 C40 C39 116.41(15) . . ?
H41A C41 H41B 109.5 . . ?
H41A C41 H41C 109.5 . . ?
H41B C41 H41C 109.5 . . ?
O5 C41 H41A 109.5 . . ?
O5 C41 H41B 109.5 . . ?
O5 C41 H41C 109.5 . . ?
C11 N1 C12 117.61(13) . . ?
C11 N1 Zn1 119.82(11) . . ?
C12 N1 Zn1 122.22(10) . . ?
C29 N2 Zn1 122.82(10) . . ?
C30 N2 C29 115.49(13) . . ?
C30 N2 Zn1 121.47(11) . . ?
C1 O1 Zn1 123.39(10) . . ?
C17 O2 C18 115.92(12) . . ?
C23 O3 C24 114.58(12) . . ?
C40 O4 Zn1 127.57(11) . . ?
C19 O5 C41 116.53(14) . . ?
N2 Zn1 N1 142.35(6) . . ?
O1 Zn1 N1 90.15(5) . . ?
O1 Zn1 N2 103.89(5) . . ?
O4 Zn1 N1 116.08(5) . . ?
O4 Zn1 N2 93.48(5) . . ?
O4 Zn1 O1 106.47(5) . . ?

loop_
_geom_bond_atom_site_label_1
_geom_bond_atom_site_label_2
_geom_bond_distance
_geom_bond_site_symmetry_2
_geom_bond_publ_flag
C1 C2 1.434(2) . ?
C1 C10 1.428(2) . ?
C1 O1 1.294(2) . ?
C2 H2 0.9500 . ?
C2 C3 1.351(3) . ?
C3 H3 0.9500 . ?
C3 C4 1.426(2) . ?
C4 C5 1.412(2) . ?
C4 C9 1.418(2) . ?
C5 H5 0.9500 . ?
C5 C6 1.369(3) . ?
C6 H6 0.9500 . ?
C6 C7 1.400(2) . ?
C7 H7 0.9500 . ?
C7 C8 1.378(2) . ?
C8 H8 0.9500 . ?
C8 C9 1.416(2) . ?
C9 C10 1.464(2) . ?
C10 C11 1.417(2) . ?
C11 H11 0.9500 . ?
C11 N1 1.312(2) . ?
C12 C13 1.398(2) . ?
C12 C17 1.396(2) . ?
C12 N1 1.418(2) . ?
C13 H13 0.9500 . ?
C13 C14 1.387(3) . ?
C14 H14 0.9500 . ?
C14 C15 1.384(3) . ?
C15 H15 0.9500 . ?
C15 C16 1.383(3) . ?
C16 H16 0.9500 . ?
C16 C17 1.380(2) . ?
C17 O2 1.3879(19) . ?
C18 C19 1.396(2) . ?
C18 C23 1.381(2) . ?
C18 O2 1.3939(18) . ?
C19 C20 1.393(2) . ?
C19 O5 1.353(2) . ?
C20 H20 0.9500 . ?
C20 C21 1.382(3) . ?
C21 H21 0.9500 . ?
C21 C22 1.384(3) . ?
C22 H22 0.9500 . ?
C22 C23 1.394(2) . ?
C23 O3 1.3862(19) . ?
C24 C25 1.383(2) . ?
C24 C29 1.397(2) . ?
C24 O3 1.3974(19) . ?
C25 H25 0.9500 . ?
C25 C26 1.393(2) . ?
C26 H26 0.9500 . ?
C26 C27 1.385(3) . ?
C27 H27 0.9500 . ?
C27 C28 1.385(3) . ?
C28 H28 0.9500 . ?
C28 C29 1.394(2) . ?
C29 N2 1.423(2) . ?
C30 H30 0.9500 . ?
C30 C31 1.423(2) . ?
C30 N2 1.309(2) . ?
C31 C32 1.466(2) . ?
C31 C40 1.421(2) . ?
C32 C33 1.414(3) . ?
C32 C37 1.415(2) . ?
C33 H33 0.9500 . ?
C33 C34 1.382(3) . ?
C34 H34 0.9500 . ?
C34 C35 1.393(3) . ?
C35 H35 0.9500 . ?
C35 C36 1.365(3) . ?
C36 H36 0.9500 . ?
C36 C37 1.417(2) . ?
C37 C38 1.422(3) . ?
C38 H38 0.9500 . ?
C38 C39 1.353(3) . ?
C39 H39 0.9500 . ?
C39 C40 1.435(2) . ?
C40 O4 1.292(2) . ?
C41 H41A 0.9800 . ?
C41 H41B 0.9800 . ?
C41 H41C 0.9800 . ?
C41 O5 1.429(2) . ?
N1 Zn1 2.0198(13) . ?
N2 Zn1 2.0091(13) . ?
O1 Zn1 1.9717(12) . ?
O4 Zn1 1.9426(12) . ?

loop_
_geom_hbond_atom_site_label_D
_geom_hbond_atom_site_label_H
_geom_hbond_atom_site_label_A
_geom_hbond_distance_DH
_geom_hbond_distance_HA
_geom_hbond_distance_DA
_geom_hbond_angle_DHA
_geom_hbond_site_symmetry_A
_geom_hbond_publ_flag
C26 H26 O5 0.95 2.47 3.154(2) 128.9 2_656 yes

loop_
_geom_torsion_atom_site_label_1
_geom_torsion_atom_site_label_2
_geom_torsion_atom_site_label_3
_geom_torsion_atom_site_label_4
_geom_torsion
_geom_torsion_site_symmetry_1
_geom_torsion_site_symmetry_2
_geom_torsion_site_symmetry_3
_geom_torsion_site_symmetry_4
_geom_torsion_publ_flag
C1 C2 C3 C4 -2.2(3) . . . . ?
C1 C10 C11 N1 11.3(3) . . . . ?
C2 C1 C10 C9 -3.9(2) . . . . ?
C2 C1 C10 C11 174.66(15) . . . . ?
C2 C1 O1 Zn1 154.86(12) . . . . ?
C2 C3 C4 C5 175.43(17) . . . . ?
C2 C3 C4 C9 -3.2(3) . . . . ?
C3 C4 C5 C6 179.45(17) . . . . ?
C3 C4 C9 C8 -176.96(15) . . . . ?
C3 C4 C9 C10 4.9(2) . . . . ?
C4 C5 C6 C7 -1.7(3) . . . . ?
C4 C9 C10 C1 -1.3(2) . . . . ?
C4 C9 C10 C11 -179.90(15) . . . . ?
C5 C4 C9 C8 4.4(2) . . . . ?
C5 C4 C9 C10 -173.78(15) . . . . ?
C5 C6 C7 C8 2.6(3) . . . . ?
C6 C7 C8 C9 0.0(3) . . . . ?
C7 C8 C9 C4 -3.5(2) . . . . ?
C7 C8 C9 C10 174.57(16) . . . . ?
C8 C9 C10 C1 -179.34(15) . . . . ?
C8 C9 C10 C11 2.1(2) . . . . ?
C9 C4 C5 C6 -1.9(3) . . . . ?
C9 C10 C11 N1 -170.12(16) . . . . ?
C10 C1 C2 C3 5.7(2) . . . . ?
C10 C1 O1 Zn1 -26.6(2) . . . . ?
C10 C11 N1 C12 -174.74(16) . . . . ?
C10 C11 N1 Zn1 12.0(2) . . . . ?
C12 C13 C14 C15 -1.1(3) . . . . ?
C12 C17 O2 C18 -145.51(14) . . . . ?
C13 C12 C17 C16 -2.2(2) . . . . ?
C13 C12 C17 O2 178.74(14) . . . . ?
C13 C12 N1 C11 30.5(2) . . . . ?
C13 C12 N1 Zn1 -156.43(13) . . . . ?
C13 C14 C15 C16 0.1(3) . . . . ?
C14 C15 C16 C17 -0.2(3) . . . . ?
C15 C16 C17 C12 1.3(3) . . . . ?
C15 C16 C17 O2 -179.72(16) . . . . ?
C16 C17 O2 C18 35.5(2) . . . . ?
C17 C12 C13 C14 2.1(3) . . . . ?
C17 C12 N1 C11 -152.29(15) . . . . ?
C17 C12 N1 Zn1 20.8(2) . . . . ?
C18 C19 C20 C21 -1.5(2) . . . . ?
C18 C19 O5 C41 173.27(15) . . . . ?
C18 C23 O3 C24 133.63(15) . . . . ?
C19 C18 C23 C22 -2.7(2) . . . . ?
C19 C18 C23 O3 175.87(14) . . . . ?
C19 C18 O2 C17 -111.96(16) . . . . ?
C19 C20 C21 C22 -1.1(3) . . . . ?
C20 C19 O5 C41 -6.3(3) . . . . ?
C20 C21 C22 C23 1.7(3) . . . . ?
C21 C22 C23 C18 0.2(2) . . . . ?
C21 C22 C23 O3 -178.33(14) . . . . ?
C22 C23 O3 C24 -47.8(2) . . . . ?
C23 C18 C19 C20 3.4(2) . . . . ?
C23 C18 C19 O5 -176.29(14) . . . . ?
C23 C18 O2 C17 71.41(18) . . . . ?
C24 C25 C26 C27 1.1(3) . . . . ?
C24 C29 N2 C30 124.00(16) . . . . ?
C24 C29 N2 Zn1 -61.33(17) . . . . ?
C25 C24 C29 C28 -1.3(2) . . . . ?
C25 C24 C29 N2 178.74(14) . . . . ?
C25 C24 O3 C23 114.04(16) . . . . ?
C25 C26 C27 C28 -1.4(3) . . . . ?
C26 C27 C28 C29 0.3(3) . . . . ?
C27 C28 C29 C24 1.0(2) . . . . ?
C27 C28 C29 N2 -179.02(15) . . . . ?
C28 C29 N2 C30 -56.0(2) . . . . ?
C28 C29 N2 Zn1 118.68(14) . . . . ?
C29 C24 C25 C26 0.2(2) . . . . ?
C29 C24 O3 C23 -66.54(18) . . . . ?
C30 C31 C32 C33 10.1(2) . . . . ?
C30 C31 C32 C37 -171.59(15) . . . . ?
C30 C31 C40 C39 173.20(15) . . . . ?
C30 C31 C40 O4 -6.8(3) . . . . ?
C31 C30 N2 C29 -179.60(15) . . . . ?
C31 C30 N2 Zn1 5.6(2) . . . . ?
C31 C32 C33 C34 -179.29(18) . . . . ?
C31 C32 C37 C36 177.75(15) . . . . ?
C31 C32 C37 C38 -3.2(2) . . . . ?
C31 C40 O4 Zn1 0.7(2) . . . . ?
C32 C31 C40 C39 -3.9(2) . . . . ?
C32 C31 C40 O4 176.11(15) . . . . ?
C32 C33 C34 C35 0.6(3) . . . . ?
C32 C37 C38 C39 -1.0(3) . . . . ?
C33 C32 C37 C36 -3.8(2) . . . . ?
C33 C32 C37 C38 175.20(17) . . . . ?
C33 C34 C35 C36 -2.2(3) . . . . ?
C34 C35 C36 C37 0.7(3) . . . . ?
C35 C36 C37 C32 2.4(3) . . . . ?
C35 C36 C37 C38 -176.63(17) . . . . ?
C36 C37 C38 C39 178.00(17) . . . . ?
C37 C32 C33 C34 2.4(3) . . . . ?
C37 C38 C39 C40 2.9(3) . . . . ?
C38 C39 C40 C31 -0.3(3) . . . . ?
C38 C39 C40 O4 179.67(16) . . . . ?
C39 C40 O4 Zn1 -179.29(11) . . . . ?
C40 C31 C32 C33 -172.62(16) . . . . ?
C40 C31 C32 C37 5.7(2) . . . . ?
N1 C12 C13 C14 179.34(17) . . . . ?
N1 C12 C17 C16 -179.65(15) . . . . ?
N1 C12 C17 O2 1.3(2) . . . . ?
N2 C30 C31 C32 -179.74(15) . . . . ?
N2 C30 C31 C40 3.1(3) . . . . ?
O1 C1 C2 C3 -175.66(16) . . . . ?
O1 C1 C10 C9 177.62(15) . . . . ?
O1 C1 C10 C11 -3.9(3) . . . . ?
O2 C18 C19 C20 -173.26(14) . . . . ?
O2 C18 C19 O5 7.1(2) . . . . ?
O2 C18 C23 C22 173.85(14) . . . . ?
O2 C18 C23 O3 -7.5(2) . . . . ?
O3 C24 C25 C26 179.61(14) . . . . ?
O3 C24 C29 C28 179.33(13) . . . . ?
O3 C24 C29 N2 -0.7(2) . . . . ?
O5 C19 C20 C21 178.13(16) . . . . ?
